data_2022362
loop_
_publ_author_name
'Szczesio, Ma\/lgorzata'
'Gobis, Katarzyna'
'Korona-G\/lowniak, Izabela'
'Mazerant-Politowicz, Ida'
'Ziembicka, Dagmara'
'Foks, Henryk'
'G\/l\'owka, Marek'
'Olczak, Andrzej'

_publ_section_title
;
 Synthesis, structure and biological activity of four new
 picolinohydrazonamide derivatives
;
_journal_coeditor_code FM3063
_journal_issue 7
_journal_name_full 'Acta Crystallographica, Section C'
_journal_page_first 673
_journal_page_last 680
_journal_paper_doi 10.1107/S2053229620007822
_journal_volume 76
_journal_year 2020
_chemical_formula_iupac 'C6 H7 Cl N4'
_chemical_formula_moiety 'C6 H7 Cl N4'
_chemical_formula_sum 'C6 H7 Cl N4'
_chemical_formula_weight 170.61
_chemical_name_common
;
6-Chloropicolinohydrazonamide
;
_chemical_name_systematic
;
<i>N</i>'-Amino-6-chloropyridine-2-carboximidamide
;
_space_group_crystal_system orthorhombic
_space_group_IT_number 19
_space_group_name_Hall 'P 2ac 2ab'
_space_group_name_H-M_alt 'P 21 21 21'
_atom_sites_solution_hydrogens mixed
_atom_sites_solution_primary direct
_audit_creation_method SHELXL-2014
_cell_angle_alpha 90.0
_cell_angle_beta 90.0
_cell_angle_gamma 90.0
_cell_formula_units_Z 4
_cell_length_a 3.77379(4)
_cell_length_b 5.63483(4)
_cell_length_c 32.9783(2)
_cell_measurement_reflns_used 16896
_cell_measurement_temperature 100.01(10)
_cell_measurement_theta_max 78.5140
_cell_measurement_theta_min 4.0280
_cell_volume 701.273(10)
_computing_cell_refinement
;
CrysAlis PRO (Rigaku OD, 2019)
;
_computing_data_collection
;
CrysAlis PRO (Rigaku OD, 2019)
;
_computing_data_reduction
;
CrysAlis PRO (Rigaku OD, 2019)
;
_computing_structure_refinement
;
SHELXL2014 (Sheldrick, 2015)
;
_diffrn_ambient_temperature 100.01(10)
_diffrn_detector 'Hybrid Pixel Array Detector'
_diffrn_detector_area_resol_mean 5.8140
_diffrn_measured_fraction_theta_full 0.9976
_diffrn_measured_fraction_theta_max 0.9765
_diffrn_measurement_device 'four-circle diffractometer'
_diffrn_measurement_device_type 'XtaLAB Synergy Dualflex Pilatus 300K'
_diffrn_measurement_method '\w scans'
_diffrn_radiation_monochromator mirror
_diffrn_radiation_probe x-ray
_diffrn_radiation_type 'Cu K\a'
_diffrn_radiation_wavelength 1.54184
_diffrn_reflns_av_R_equivalents 0.0514
_diffrn_reflns_av_sigmaI/netI 0.0470
_diffrn_reflns_limit_h_max 4
_diffrn_reflns_limit_h_min -4
_diffrn_reflns_limit_k_max 7
_diffrn_reflns_limit_k_min -6
_diffrn_reflns_limit_l_max 41
_diffrn_reflns_limit_l_min -40
_diffrn_reflns_number 19459
_diffrn_reflns_theta_full 66.9682
_diffrn_reflns_theta_max 78.6751
_diffrn_reflns_theta_min 4.0214
_diffrn_source 'micro-focus sealed X-ray tube'
_exptl_absorpt_coefficient_mu 4.264
_exptl_absorpt_correction_T_max 1.00
_exptl_absorpt_correction_T_min 0.22
_exptl_absorpt_correction_type gaussian
_exptl_absorpt_process_details
;
(CrysAlis PRO; Rigaku OD, 2019)
;
_exptl_crystal_colour colourless
_exptl_crystal_density_diffrn 1.616
_exptl_crystal_description plate
_exptl_crystal_F_000 352
_exptl_crystal_size_max 0.83
_exptl_crystal_size_mid 0.11
_exptl_crystal_size_min 0.03
_refine_diff_density_max 0.201
_refine_diff_density_min -0.217
_refine_ls_abs_structure_details
;
Flack <i>x</i> determined using 533 quotients [(I+)-(I-)]/[(I+)+(I-)]
(Parsons <i>et al.</i>,  2013)
;
_refine_ls_abs_structure_Flack 0.014(5)
_refine_ls_extinction_coef .
_refine_ls_extinction_method none
_refine_ls_goodness_of_fit_ref 1.081
_refine_ls_hydrogen_treatment mixed
_refine_ls_matrix_type full
_refine_ls_number_parameters 112
_refine_ls_number_reflns 1471
_refine_ls_number_restraints 0
_refine_ls_restrained_S_all 1.081
_refine_ls_R_factor_all 0.0208
_refine_ls_R_factor_gt 0.0206
_refine_ls_shift/su_max 0.001
_refine_ls_shift/su_mean 0.000
_refine_ls_structure_factor_coef Fsqd
_refine_ls_weighting_details 'w=1/[\s^2^(Fo^2^)+(0.0336P)^2^+0.1754P] where P=(Fo^2^+2Fc^2^)/3'
_refine_ls_weighting_scheme calc
_refine_ls_wR_factor_gt 0.0563
_refine_ls_wR_factor_ref 0.0564
_reflns_number_gt 1460
_reflns_number_total 1471
_reflns_threshold_expression 'I > 2\s(I)'
_cod_data_source_file fm3063sup1.cif
_cod_data_source_block 6
_cod_depositor_comments 'Adding Fobs data.'
_cod_database_code 2022362
_shelx_space_group_comment
;
The symmetry employed for this shelxl refinement is uniquely defined
by the following loop, which should always be used as a source of
symmetry information in preference to the above space-group names.
They are only intended as comments.
;
_shelxl_version_number 2.014

loop_
_space_group_symop_operation_xyz
'x, y, z'
'-x+1/2, -y, z+1/2'
'-x, y+1/2, -z+1/2'
'x+1/2, -y+1/2, -z'

loop_
_atom_site_type_symbol
_atom_site_label
_atom_site_fract_x
_atom_site_fract_y
_atom_site_fract_z
_atom_site_U_iso_or_equiv
_atom_site_adp_type
_atom_site_calc_flag
_atom_site_occupancy
_atom_site_disorder_assembly
_atom_site_disorder_group
C C4 0.4858(4) 0.5683(3) 0.56871(5) 0.0101(3) Uani d 1 . .
C C41 0.3457(4) 0.4871(3) 0.60868(5) 0.0105(3) Uani d 1 . .
C C43 0.3056(4) 0.5605(3) 0.67637(5) 0.0126(3) Uani d 1 . .
C C44 0.1294(5) 0.3501(3) 0.68446(5) 0.0145(3) Uani d 1 . .
H H44 0.0606 0.3092 0.7106 0.017 Uiso calc 1 . .
C C45 0.0607(5) 0.2030(3) 0.65155(5) 0.0143(3) Uani d 1 . .
H H45 -0.0579 0.0600 0.6553 0.017 Uiso calc 1 . .
C C46 0.1700(4) 0.2708(3) 0.61310(5) 0.0125(3) Uani d 1 . .
H H46 0.1271 0.1742 0.5908 0.015 Uiso calc 1 . .
Cl Cl43 0.40807(11) 0.75195(7) 0.71649(2) 0.01704(13) Uani d 1 . .
N N2 0.5959(4) 0.5093(3) 0.50120(4) 0.0121(3) Uani d 1 . .
H H2A 0.789(6) 0.591(4) 0.5045(6) 0.015 Uiso d 1 . .
H H2B 0.651(6) 0.382(4) 0.4876(6) 0.015 Uiso d 1 . .
N N3 0.4582(4) 0.4232(2) 0.53853(4) 0.0110(3) Uani d 1 . .
N N4 0.6340(4) 0.7887(2) 0.56824(4) 0.0137(3) Uani d 1 . .
H H4A 0.764(6) 0.841(4) 0.5478(6) 0.016 Uiso d 1 . .
H H4B 0.658(6) 0.847(4) 0.5915(7) 0.016 Uiso d 1 . .
N N42 0.4116(4) 0.6328(2) 0.64006(4) 0.0118(3) Uani d 1 . .

loop_
_atom_site_aniso_label
_atom_site_aniso_U_11
_atom_site_aniso_U_22
_atom_site_aniso_U_33
_atom_site_aniso_U_12
_atom_site_aniso_U_13
_atom_site_aniso_U_23
C4 0.0086(7) 0.0102(7) 0.0115(7) 0.0015(6) -0.0007(6) 0.0007(6)
C41 0.0086(8) 0.0118(7) 0.0112(7) 0.0029(6) -0.0011(6) 0.0007(6)
C43 0.0120(8) 0.0158(8) 0.0100(7) 0.0035(7) -0.0018(6) -0.0012(6)
C44 0.0135(8) 0.0187(8) 0.0112(7) 0.0045(7) 0.0016(7) 0.0040(6)
C45 0.0118(8) 0.0127(7) 0.0184(7) 0.0006(6) 0.0011(6) 0.0035(6)
C46 0.0118(8) 0.0120(7) 0.0138(7) 0.0015(7) -0.0011(6) -0.0001(6)
Cl43 0.0205(2) 0.0207(2) 0.00985(19) 0.0006(2) -0.00066(13) -0.00299(15)
N2 0.0157(7) 0.0121(7) 0.0085(6) 0.0003(6) 0.0013(6) -0.0008(5)
N3 0.0127(7) 0.0113(6) 0.0092(6) 0.0004(6) 0.0002(5) 0.0009(5)
N4 0.0190(7) 0.0129(7) 0.0092(6) -0.0038(6) 0.0017(6) -0.0013(5)
N42 0.0109(7) 0.0128(6) 0.0116(6) 0.0017(6) 0.0003(5) -0.0003(5)

loop_
_atom_type_symbol
_atom_type_description
_atom_type_scat_dispersion_real
_atom_type_scat_dispersion_imag
_atom_type_scat_source
C C 0.0181 0.0091 'International Tables Vol C Tables 4.2.6.8 and 6.1.1.4'
H H 0.0000 0.0000 'International Tables Vol C Tables 4.2.6.8 and 6.1.1.4'
Cl Cl 0.3639 0.7018 'International Tables Vol C Tables 4.2.6.8 and 6.1.1.4'
N N 0.0311 0.0180 'International Tables Vol C Tables 4.2.6.8 and 6.1.1.4'

loop_
_geom_angle_atom_site_label_1
_geom_angle_atom_site_label_2
_geom_angle_atom_site_label_3
_geom_angle_site_symmetry_1
_geom_angle_site_symmetry_3
_geom_angle
N3 C4 N4 . . 126.95(15)
N3 C4 C41 . . 117.23(14)
N4 C4 C41 . . 115.81(14)
N42 C41 C46 . . 122.76(15)
N42 C41 C4 . . 115.28(14)
C46 C41 C4 . . 121.92(14)
N42 C43 C44 . . 125.55(15)
N42 C43 Cl43 . . 115.23(13)
C44 C43 Cl43 . . 119.21(12)
C43 C44 C45 . . 116.72(15)
C43 C44 H44 . . 121.6
C45 C44 H44 . . 121.6
C46 C45 C44 . . 119.62(16)
C46 C45 H45 . . 120.2
C44 C45 H45 . . 120.2
C45 C46 C41 . . 118.51(16)
C45 C46 H46 . . 120.7
C41 C46 H46 . . 120.7
N3 N2 H2A . . 112.3(13)
N3 N2 H2B . . 104.6(14)
H2A N2 H2B . . 108(2)
C4 N3 N2 . . 114.95(13)
C4 N4 H4A . . 122.5(14)
C4 N4 H4B . . 113.0(15)
H4A N4 H4B . . 121(2)
C43 N42 C41 . . 116.83(14)

loop_
_geom_bond_atom_site_label_1
_geom_bond_atom_site_label_2
_geom_bond_site_symmetry_2
_geom_bond_distance
C4 N3 . 1.292(2)
C4 N4 . 1.362(2)
C4 C41 . 1.492(2)
C41 N42 . 1.344(2)
C41 C46 . 1.395(2)
C43 N42 . 1.327(2)
C43 C44 . 1.385(3)
C43 Cl43 . 1.7506(16)
C44 C45 . 1.390(2)
C44 H44 . 0.9300
C45 C46 . 1.387(2)
C45 H45 . 0.9300
C46 H46 . 0.9300
N2 N3 . 1.4216(17)
N2 H2A . 0.87(2)
N2 H2B . 0.87(2)
N4 H4A . 0.88(2)
N4 H4B . 0.84(2)

loop_
_geom_hbond_atom_site_label_D
_geom_hbond_atom_site_label_H
_geom_hbond_atom_site_label_A
_geom_hbond_site_symmetry_A
_geom_hbond_distance_DH
_geom_hbond_distance_HA
_geom_hbond_distance_DA
_geom_hbond_angle_DHA
N4 H4B N42 . 0.84(2) 2.21(2) 2.662(2) 113.8(19)
N4 H4A N2 4_566 0.88(2) 2.21(2) 3.095(2) 176.4(19)
N2 H2B N3 4_556 0.87(2) 2.25(2) 3.0862(19) 162(2)
N2 H2A N2 4_566 0.87(2) 2.54(2) 3.306(2) 147.5(19)

loop_
_geom_torsion_atom_site_label_1
_geom_torsion_atom_site_label_2
_geom_torsion_atom_site_label_3
_geom_torsion_atom_site_label_4
_geom_torsion_site_symmetry_1
_geom_torsion_site_symmetry_2
_geom_torsion_site_symmetry_3
_geom_torsion_site_symmetry_4
_geom_torsion
N3 C4 C41 N42 . . . . 173.55(15)
N4 C4 C41 N42 . . . . -5.7(2)
N3 C4 C41 C46 . . . . -4.3(2)
N4 C4 C41 C46 . . . . 176.46(15)
N42 C43 C44 C45 . . . . 0.3(3)
Cl43 C43 C44 C45 . . . . -178.87(13)
C43 C44 C45 C46 . . . . 0.3(2)
C44 C45 C46 C41 . . . . -0.3(2)
N42 C41 C46 C45 . . . . -0.4(3)
C4 C41 C46 C45 . . . . 177.31(15)
N4 C4 N3 N2 . . . . -0.8(2)
C41 C4 N3 N2 . . . . -179.96(14)
C44 C43 N42 C41 . . . . -1.0(3)
Cl43 C43 N42 C41 . . . . 178.26(12)
C46 C41 N42 C43 . . . . 1.0(2)
C4 C41 N42 C43 . . . . -176.86(14)

_cod_database_fobs_code 2022362
